data_4116100
loop_
_publ_author_name
'Andreas Purath'
'Carsten Dohmeier'
'Achim Ecker'
'Ralf K\"oppe'
'Harald Krautscheid'
'Hansgeorg Schn\"ockel'
'Reinhart Ahlrichs'
'Carsten Stoermer'
'Jochen Friedrich'
'Peter Jutzi'

_publ_contact_author
;
      Prof. Hansgeorg Schn\"ockel
      Institut f\"ur Anorganische Chemie
      Universit\"at Karlsruhe(TH)
      Engesserstr. Geb. 30.45
      D-76128 Karlsruhe
      Germany
;
_publ_contact_author_email hg@achpc9.chemie.uni-karlsruhe.de
_publ_contact_author_fax '+49 (0) 721 6084854'
_publ_contact_author_phone '+49 (0) 721 6082980'
_publ_section_title
;
 Synthesis and Structure of a Neutral SiAl14 Cluster
;
_journal_name_full 'Journal of the American Chemical Society'
_journal_page_first 6955
_journal_page_last 6959
_journal_paper_doi 10.1021/ja991890p
_journal_volume 122
_journal_year 2000
_chemical_formula_sum 'C76 H110 Al14 Cl Si'
_chemical_formula_weight 1464.90
_chemical_name_systematic
;
?
;
_space_group_IT_number 12
_symmetry_cell_setting monoclinic
_symmetry_space_group_name_Hall '-I 2y'
_symmetry_space_group_name_H-M 'I 1 2/m 1'
_atom_sites_solution_hydrogens geom
_atom_sites_solution_primary direct
_atom_sites_solution_secondary difmap
_audit_creation_method 'SHELXL-CIF-file updated by CIF6'
_cell_angle_alpha 90.00
_cell_angle_beta 94.86(3)
_cell_angle_gamma 90.00
_cell_formula_units_Z 2
_cell_length_a 13.430(3)
_cell_length_b 18.333(4)
_cell_length_c 17.118(3)
_cell_measurement_temperature 203(2)
_cell_volume 4199.5(15)
_computing_cell_refinement 'STOE IPDS Ver. 2.88'
_computing_data_collection 'STOE IPDS Ver. 2.88'
_computing_data_reduction 'STOE IPDS Ver. 2.88'
_computing_molecular_graphics 'SCHAKAL (Keller 1992)'
_computing_publication_material 'SHELXL (Sheldrick 1993)'
_computing_structure_refinement 'SHELXL (Sheldrick 1993)'
_computing_structure_solution 'SHELXS (Sheldrick 1994)'
_diffrn_ambient_temperature 200(2)
_diffrn_measurement_device 'STOE IPDS'
_diffrn_measurement_method phi-scan
_diffrn_radiation_monochromator graphite
_diffrn_radiation_source 'fine-focus sealed tube'
_diffrn_radiation_type MoKa=20
_diffrn_radiation_wavelength 0.71073
_diffrn_reflns_av_R_equivalents 0.1085
_diffrn_reflns_av_sigmaI/netI 0.0809
_diffrn_reflns_limit_h_max 16
_diffrn_reflns_limit_h_min -16
_diffrn_reflns_limit_k_max 22
_diffrn_reflns_limit_k_min -22
_diffrn_reflns_limit_l_max 20
_diffrn_reflns_limit_l_min -20
_diffrn_reflns_number 16217
_diffrn_reflns_theta_max 25.82
_diffrn_reflns_theta_min 1.88
_exptl_absorpt_coefficient_mu 0.245
_exptl_absorpt_correction_T_max 0.9271
_exptl_absorpt_correction_T_min 0.8580
_exptl_absorpt_correction_type numerical
_exptl_crystal_colour black
_exptl_crystal_density_diffrn 1.158
_exptl_crystal_description 'hexagonal plate'
_exptl_crystal_F_000 1558
_exptl_crystal_size_max 0.6
_exptl_crystal_size_mid 0.5
_exptl_crystal_size_min 0.2
_refine_diff_density_max .712
_refine_diff_density_min -.438
_refine_diff_density_rms .098
_refine_ls_extinction_method none
_refine_ls_goodness_of_fit_all 0.985
_refine_ls_goodness_of_fit_obs 1.108
_refine_ls_hydrogen_treatment 'riding model, fixed isotropic U'
_refine_ls_matrix_type full
_refine_ls_number_parameters 327
_refine_ls_number_reflns 4154
_refine_ls_number_restraints 16
_refine_ls_restrained_S_all 0.987
_refine_ls_restrained_S_obs 1.110
_refine_ls_R_factor_all 0.0980
_refine_ls_R_factor_obs 0.0654
_refine_ls_shift/esd_max -0.165
_refine_ls_shift/esd_mean 0.003
_refine_ls_structure_factor_coef Fsqd
_refine_ls_weighting_details 'w=1/[s^2^(Fo^2^)+( 0.1082P)^2^+0.0000P] where P=(Fo^2^+2Fc^2^)/3'
_refine_ls_weighting_scheme calc
_refine_ls_wR_factor_all 0.1721
_refine_ls_wR_factor_obs 0.1560
_reflns_number_observed 2785
_reflns_number_total 4154
_reflns_observed_criterion >2sigma(I)
_cod_data_source_file ja991890p.cif
_cod_data_source_block al14sicp*6Cl
_cod_depositor_comments
;
The following automatic conversions were performed:

'_refine_ls_weighting_scheme' value 'calc w=1/[s^2^(Fo^2^)+(
0.1082P)^2^+0.0000P] where P=(Fo^2^+2Fc^2^)/3' was changed to 'calc'.
New tag '_refine_ls_weighting_details' was created. The value of the
new tag was set to 'w=1/[s^2^(Fo^2^)+( 0.1082P)^2^+0.0000P] where
P=(Fo^2^+2Fc^2^)/3'.

Automatic conversion script
Id: cif_fix_values 3143 2015-03-26 13:38:13Z robertas 
;
_cod_database_code 4116100

loop_
_symmetry_equiv_pos_as_xyz
'x, y, z'
'-x, y, -z'
'x+1/2, y+1/2, z+1/2'
'-x+1/2, y+1/2, -z+1/2'
'-x, -y, -z'
'x, -y, z'
'-x+1/2, -y+1/2, -z+1/2'
'x+1/2, -y+1/2, z+1/2'

loop_
_atom_site_aniso_label
_atom_site_aniso_U_11
_atom_site_aniso_U_22
_atom_site_aniso_U_33
_atom_site_aniso_U_23
_atom_site_aniso_U_13
_atom_site_aniso_U_12
Si1 0.0257(7) 0.0175(8) 0.0340(9) 0.000 0.0012(6) 0.000
Al1 0.0272(6) 0.0271(7) 0.0401(8) 0.000 0.0053(5) 0.000
Al2 0.0384(7) 0.0283(7) 0.0290(7) 0.000 0.0073(5) 0.000
Al3 0.0336(5) 0.0220(5) 0.0343(5) -0.0038(4) 0.0017(4) -0.0029(4)
Al4 0.0381(7) 0.0357(8) 0.0392(8) 0.000 -0.0107(6) 0.000
Al5 0.0357(5) 0.0268(5) 0.0404(5) -0.0053(4) 0.0088(4) 0.0047(4)
Cl1 0.070(2) 0.053(2) 0.040(2) 0.000 0.007(2) 0.000
Cl2 0.045(5) 0.084(8) 0.090(8) 0.000 0.017(5) 0.000
C1 0.052(2) 0.036(2) 0.057(2) -0.007(2) 0.024(2) 0.010(2)
C2 0.042(2) 0.052(2) 0.058(2) -0.011(2) 0.010(2) 0.020(2)
C3 0.070(3) 0.036(2) 0.064(3) 0.005(2) 0.025(2) 0.028(2)
C4 0.063(2) 0.025(2) 0.076(3) -0.007(2) 0.025(2) 0.008(2)
C5 0.055(2) 0.041(2) 0.048(2) -0.019(2) 0.008(2) 0.015(2)
C6 0.083(3) 0.058(3) 0.085(3) 0.000(3) 0.047(3) 0.007(2)
C7 0.047(2) 0.107(4) 0.099(4) -0.027(3) -0.002(2) 0.023(3)
C8 0.111(4) 0.068(3) 0.075(3) 0.020(3) 0.029(3) 0.048(3)
C9 0.090(3) 0.035(2) 0.136(5) -0.027(3) 0.047(3) -0.013(2)
C10 0.085(3) 0.070(3) 0.065(3) -0.027(3) -0.002(2) 0.021(3)
C11 0.037(6) 0.066(10) 0.069(8) 0.000 -0.023(5) 0.000
C12 0.055(9) 0.053(6) 0.061(7) -0.013(5) -0.034(6) -0.002(5)
C13 0.075(8) 0.082(9) 0.021(9) -0.001(6) -0.019(5) 0.023(8)
C16 0.040(6) 0.194(21) 0.109(11) 0.000 -0.007(6) 0.000
C17 0.120(9) 0.070(6) 0.144(10) 0.024(7) -0.068(8) -0.053(6)
C18 0.109(8) 0.130(10) 0.062(5) -0.049(6) -0.025(5) 0.033(7)
C21 0.041(13) 0.297(89) 0.006(10) 0.000 0.007(9) 0.000
C22 0.058(13) 0.108(17) 0.015(12) -0.015(12) -0.022(8) 0.043(12)
C23 0.028(8) 0.043(14) 0.048(8) -0.001(10) -0.002(6) 0.003(9)
C26 0.047(12) 0.571(97) 0.013(9) 0.000 0.006(8) 0.000
C27 0.224(34) 0.103(19) 0.211(33) -0.104(22) -0.157(29) 0.081(21)
C28 0.091(14) 0.189(28) 0.111(16) 0.069(19) -0.051(12) -0.086(17)
C31 0.141(17) 0.025(6) 0.085(11) 0.000 -0.020(13) 0.000
C32 0.099(7) 0.032(4) 0.168(11) 0.000 -0.021(7) 0.000
C33 0.135(16) 0.045(8) 0.084(12) 0.000 -0.056(14) 0.000
C34 0.194(34) 0.033(14) 0.250(42) 0.000 -0.160(32) 0.000
C35 0.074(9) 0.042(7) 0.091(10) 0.000 -0.025(8) 0.000
C36 0.094(14) 0.102(17) 0.194(24) 0.000 0.008(14) 0.000
C37 0.115(15) 0.037(13) 0.178(25) 0.000 0.069(16) 0.000
C41 0.136(16) 0.099(15) 0.066(10) 0.000 -0.023(10) 0.000
C42 0.113(9) 0.090(9) 0.060(6) 0.020(6) 0.008(6) 0.006(7)
C43 0.074(6) 0.072(7) 0.077(7) -0.004(6) 0.033(6) -0.007(5)
C44 0.050(6) 0.081(10) 0.284(23) 0.000 0.016(9) 0.000
C45 0.110(8) 0.079(8) 0.401(27) 0.000 0.069(12) 0.000

loop_
_atom_site_label
_atom_site_type_symbol
_atom_site_fract_x
_atom_site_fract_y
_atom_site_fract_z
_atom_site_U_iso_or_equiv
_atom_site_thermal_displace_type
_atom_site_occupancy
_atom_site_calc_flag
_atom_site_refinement_flags
_atom_site_disorder_group
Si1 Si 0.0000 0.0000 0.0000 0.0258(4) Uani 1 d S .
Al1 Al -0.18452(9) 0.0000 0.01119(8) 0.0313(3) Uani 1 d S .
Al2 Al -0.03719(10) 0.0000 0.14149(8) 0.0316(3) Uani 1 d S .
Al3 Al 0.07379(7) 0.11020(5) 0.06740(5) 0.0300(3) Uani 1 d . .
Al4 Al -0.17719(11) 0.0000 -0.15230(9) 0.0385(4) Uani 1 d S .
Al5 Al -0.12909(7) 0.13302(5) 0.08390(6) 0.0340(3) Uani 1 d . .
Cl1 Cl -0.0661(3) 0.0000 0.2652(2) 0.0540(9) Uani 0.35 d SP .
Cl2 Cl -0.3560(7) 0.0000 0.0233(7) 0.072(3) Uani 0.15 d SP .
C1 C -0.2394(3) 0.1677(2) 0.1699(2) 0.0469(9) Uani 1 d . .
C2 C -0.2774(3) 0.1914(2) 0.0947(2) 0.0503(10) Uani 1 d . .
C3 C -0.2101(3) 0.2438(2) 0.0673(3) 0.0558(11) Uani 1 d . .
C4 C -0.1309(3) 0.2523(2) 0.1251(3) 0.0534(11) Uani 1 d . .
C5 C -0.1471(3) 0.2062(2) 0.1888(2) 0.0479(9) Uani 1 d . .
C6 C -0.2866(4) 0.1146(3) 0.2222(3) 0.0730(14) Uani 1 d . .
H6A H -0.3191(25) 0.1410(3) 0.2620(14) 0.109 Uiso 1 calc R .
H6B H -0.2356(5) 0.0828(14) 0.2471(17) 0.109 Uiso 1 calc R .
H6C H -0.3357(20) 0.0855(14) 0.1912(5) 0.109 Uiso 1 calc R .
C7 C -0.3742(3) 0.1668(4) 0.0526(3) 0.085(2) Uani 1 d . .
H7A H -0.3754(15) 0.1800(22) -0.0024(7) 0.127 Uiso 1 calc R .
H7B H -0.4295(4) 0.1902(19) 0.0756(18) 0.127 Uiso 1 calc R .
H7C H -0.3803(16) 0.1143(5) 0.0572(22) 0.127 Uiso 1 calc R .
C8 C -0.2219(5) 0.2823(3) -0.0102(3) 0.084(2) Uani 1 d . .
H8A H -0.2856(15) 0.2692(18) -0.0376(11) 0.125 Uiso 1 calc R .
H8B H -0.1682(19) 0.2680(18) -0.0414(10) 0.125 Uiso 1 calc R .
H8C H -0.2196(31) 0.3346(3) -0.0017(3) 0.125 Uiso 1 calc R .
C9 C -0.0408(4) 0.3014(3) 0.1206(4) 0.085(2) Uani 1 d . .
H9A H 0.0190(5) 0.2718(3) 0.1199(25) 0.127 Uiso 1 calc R .
H9B H -0.0346(19) 0.3334(16) 0.1658(13) 0.127 Uiso 1 calc R .
H9C H -0.0492(15) 0.3304(17) 0.0731(13) 0.127 Uiso 1 calc R .
C10 C -0.0812(4) 0.2000(3) 0.2634(3) 0.0735(14) Uani 1 d . .
H10A H -0.0817(22) 0.1500(6) 0.2821(12) 0.110 Uiso 1 calc R .
H10B H -0.1057(18) 0.2321(16) 0.3025(8) 0.110 Uiso 1 calc R .
H10C H -0.0136(8) 0.2138(20) 0.2540(6) 0.110 Uiso 1 calc R .
C11 C -0.3491(9) 0.0000 -0.1891(8) 0.059(3) Uani 0.65 d SPD 1
C12 C -0.3049(9) -0.0628(6) -0.2204(8) 0.058(3) Uani 0.65 d PD 1
C13 C -0.2374(13) -0.0386(3) -0.2745(8) 0.061(3) Uani 0.65 d PD 1
C16 C -0.4275(8) 0.0000 -0.1298(9) 0.115(6) Uani 0.65 d SP 1
H16A H -0.4353(87) -0.0491(16) -0.1101(70) 0.173 Uiso 0.33 calc PR 1
H16B H -0.4908(31) 0.0169(84) -0.1549(27) 0.173 Uiso 0.33 calc PR 1
H16C H -0.4063(58) 0.0322(68) -0.0866(48) 0.173 Uiso 0.33 calc PR 1
C17 C -0.3326(10) -0.1405(6) -0.1995(8) 0.116(5) Uani 0.65 d P 1
H17A H -0.2734(16) -0.1660(16) -0.1776(50) 0.174 Uiso 0.65 calc PR 1
H17B H -0.3602(63) -0.1656(17) -0.2463(12) 0.174 Uiso 0.65 calc PR 1
H17C H -0.3819(51) -0.1394(6) -0.1612(40) 0.174 Uiso 0.65 calc PR 1
C18 C -0.1786(8) -0.0904(8) -0.3189(6) 0.102(4) Uani 0.65 d P 1
H18A H -0.1651(55) -0.1342(20) -0.2880(22) 0.153 Uiso 0.65 calc PR 1
H18B H -0.1160(30) -0.0678(18) -0.3299(44) 0.153 Uiso 0.65 calc PR 1
H18C H -0.2164(29) -0.1031(38) -0.3678(24) 0.153 Uiso 0.65 calc PR 1
C21 C -0.2076(23) 0.0000 -0.2926(17) 0.114(27) Uani 0.35 d SPD 2
C22 C -0.2479(20) -0.0605(11) -0.2546(14) 0.062(8) Uani 0.35 d PD 2
C23 C -0.3267(14) -0.0387(3) -0.2097(14) 0.040(4) Uani 0.35 d PD 2
C26 C -0.1273(16) 0.0000 -0.3438(10) 0.210(30) Uani 0.35 d SP 2
H26A H -0.1158(16) -0.0494 -0.3613(10) 0.315 Uiso 0.18 calc PR 2
H26B H -0.0669(16) 0.0186 -0.3156(10) 0.315 Uiso 0.18 calc PR 2
H26C H -0.1453(16) 0.0308 -0.3889(10) 0.315 Uiso 0.18 calc PR 2
C27 C -0.2348(27) -0.1459(15) -0.2714(21) 0.189(19) Uani 0.35 d P 2
H27A H -0.1672(75) -0.1552(28) -0.2849(175) 0.284 Uiso 0.35 calc PR 2
H27B H -0.2820(162) -0.1606(40) -0.3146(122) 0.284 Uiso 0.35 calc PR 2
H27C H -0.2473(225) -0.1735(17) -0.2249(64) 0.284 Uiso 0.35 calc PR 2
C28 C -0.3968(16) -0.0848(18) -0.1677(13) 0.134(11) Uani 0.35 d P 2
H28A H -0.3642(62) -0.1001(105) -0.1176(60) 0.200 Uiso 0.35 calc PR 2
H28B H -0.4155(129) -0.1274(61) -0.1991(62) 0.200 Uiso 0.35 calc PR 2
H28C H -0.4561(77) -0.0568(39) -0.1590(115) 0.200 Uiso 0.35 calc PR 2
C31 C -0.0114(9) 0.5000 0.0452(8) 0.085(6) Uani 0.50 d SPD .
C32 C -0.0843(7) 0.5000 -0.0209(7) 0.101(3) Uani 1 d SD .
H32 H -0.1531(7) 0.5000 -0.0145(7) 0.122 Uiso 1 calc SR .
C33 C -0.0498(16) 0.5000 -0.0940(8) 0.092(6) Uani 0.50 d SPD .
H33 H -0.0987(16) 0.5000 -0.1366(8) 0.110 Uiso 0.50 calc SPR .
C34 C 0.0483(14) 0.5000 -0.1123(13) 0.169(22) Uani 0.50 d SPD .
H34 H 0.0645(14) 0.5000 -0.1647(13) 0.203 Uiso 0.50 calc SPR .
C35 C 0.1223(10) 0.5000 -0.0505(8) 0.071(4) Uani 0.50 d SPD .
C36 C 0.2278(15) 0.5000 -0.0660(16) 0.130(8) Uani 0.50 d SP .
H36A H 0.2516(41) 0.5499(3) -0.0680(113) 0.196 Uiso 0.25 calc PR .
H36B H 0.2354(24) 0.4762(94) -0.1157(58) 0.196 Uiso 0.25 calc PR .
H36C H 0.2664(25) 0.4739(91) -0.0244(62) 0.196 Uiso 0.25 calc PR .
C37 C -0.0303(21) 0.5000 0.1270(17) 0.107(9) Uani 0.50 d SP .
H37A H -0.0511(160) 0.4516(29) 0.1419(37) 0.160 Uiso 0.25 calc PR .
H37B H -0.0828(114) 0.5348(86) 0.1354(29) 0.160 Uiso 0.25 calc PR .
H37C H 0.0302(48) 0.5136(116) 0.1587(19) 0.160 Uiso 0.25 calc PR .
C41 C -0.1629(16) 0.0000 0.4078(10) 0.102(6) Uani 0.50 d SP .
H41 H -0.2196(16) 0.0000 0.3716(10) 0.122 Uiso 0.50 calc SPR .
C42 C -0.1219(10) 0.0653(8) 0.4339(6) 0.088(3) Uani 0.50 d P .
H42 H -0.1490(10) 0.1094(8) 0.4139(6) 0.105 Uiso 0.50 calc PR .
C43 C -0.0424(7) 0.0662(6) 0.4886(7) 0.073(3) Uani 0.50 d P .
C44 C 0.0000 0.0000 0.5000 0.138(7) Uani 1 d S .
H44 H 0.0680 0.0000 0.5183 0.166 Uiso 0.50 calc SPR .
C45 C 0.0000 0.1379(7) 0.5000 0.194(8) Uani 1 d S .
H45A H -0.0527(30) 0.1726(29) 0.5080(181) 0.291 Uiso 0.50 calc PR .
H45B H 0.0332(200) 0.1518(69) 0.4541(74) 0.291 Uiso 0.50 calc PR .
H45C H 0.0481(170) 0.1376(42) 0.5456(107) 0.291 Uiso 0.50 calc PR .

loop_
_atom_type_symbol
_atom_type_description
_atom_type_scat_dispersion_real
_atom_type_scat_dispersion_imag
_atom_type_scat_source
C C .0033 .0016 'International Tables Vol C Tables 4.2.6.8 and 6.1.1.4'
H H .0000 .0000 'International Tables Vol C Tables 4.2.6.8 and 6.1.1.4'
Al Al .0645 .0514 'International Tables Vol C Tables 4.2.6.8 and 6.1.1.4'
Si Si .0817 .0704 'International Tables Vol C Tables 4.2.6.8 and 6.1.1.4'
Cl Cl .1484 .1585 'International Tables Vol C Tables 4.2.6.8 and 6.1.1.4'

loop_
_geom_angle_atom_site_label_1
_geom_angle_atom_site_label_2
_geom_angle_atom_site_label_3
_geom_angle
_geom_angle_site_symmetry_1
_geom_angle_site_symmetry_3
Al3 Si1 Al3 108.45(5) 2 5
Al3 Si1 Al3 71.55(5) 2 .
Al3 Si1 Al3 180.0 5 .
Al3 Si1 Al3 180.0 2 6
Al3 Si1 Al3 71.55(5) 5 6
Al3 Si1 Al3 108.45(5) . 6
Al3 Si1 Al1 71.19(3) 2 .
Al3 Si1 Al1 71.19(3) 5 .
Al3 Si1 Al1 108.81(3) . .
Al3 Si1 Al1 108.81(3) 6 .
Al3 Si1 Al1 108.81(3) 2 5
Al3 Si1 Al1 108.81(3) 5 5
Al3 Si1 Al1 71.19(3) . 5
Al3 Si1 Al1 71.19(3) 6 5
Al1 Si1 Al1 180.0 . 5
Al3 Si1 Al2 110.04(3) 2 .
Al3 Si1 Al2 110.04(3) 5 .
Al3 Si1 Al2 69.96(3) . .
Al3 Si1 Al2 69.96(3) 6 .
Al1 Si1 Al2 69.34(5) . .
Al1 Si1 Al2 110.66(5) 5 .
Al3 Si1 Al2 69.96(3) 2 5
Al3 Si1 Al2 69.96(3) 5 5
Al3 Si1 Al2 110.04(3) . 5
Al3 Si1 Al2 110.04(3) 6 5
Al1 Si1 Al2 110.66(5) . 5
Al1 Si1 Al2 69.34(5) 5 5
Al2 Si1 Al2 180.0 . 5
Cl2 Al1 Si1 179.3(3) . .
Cl2 Al1 Al4 101.9(3) . .
Si1 Al1 Al4 78.76(5) . .
Cl2 Al1 Al5 100.8(2) . 6
Si1 Al1 Al5 78.87(4) . 6
Al4 Al1 Al5 114.27(4) . 6
Cl2 Al1 Al5 100.8(2) . .
Si1 Al1 Al5 78.87(4) . .
Al4 Al1 Al5 114.27(4) . .
Al5 Al1 Al5 120.46(7) 6 .
Cl2 Al1 Al2 123.8(3) . .
Si1 Al1 Al2 55.53(4) . .
Al4 Al1 Al2 134.29(6) . .
Al5 Al1 Al2 60.90(3) 6 .
Al5 Al1 Al2 60.89(3) . .
Cl2 Al1 Al3 126.1(2) . 2
Si1 Al1 Al3 54.22(3) . 2
Al4 Al1 Al3 58.40(4) . 2
Al5 Al1 Al3 132.99(5) 6 2
Al5 Al1 Al3 58.32(3) . 2
Al2 Al1 Al3 90.79(4) . 2
Cl2 Al1 Al3 126.1(2) . 5
Si1 Al1 Al3 54.22(3) . 5
Al4 Al1 Al3 58.40(4) . 5
Al5 Al1 Al3 58.32(3) 6 5
Al5 Al1 Al3 132.99(5) . 5
Al2 Al1 Al3 90.79(4) . 5
Al3 Al1 Al3 88.10(5) 2 5
Cl1 Al2 Si1 178.78(13) . .
Cl1 Al2 Al1 126.10(13) . .
Si1 Al2 Al1 55.12(4) . .
Cl1 Al2 Al3 124.75(7) . 6
Si1 Al2 Al3 54.63(3) . 6
Al1 Al2 Al3 90.36(4) . 6
Cl1 Al2 Al3 124.75(7) . .
Si1 Al2 Al3 54.63(3) . .
Al1 Al2 Al3 90.36(4) . .
Al3 Al2 Al3 89.52(5) 6 .
Cl1 Al2 Al4 101.38(13) . 5
Si1 Al2 Al4 77.41(5) . 5
Al1 Al2 Al4 132.53(6) . 5
Al3 Al2 Al4 58.16(4) 6 5
Al3 Al2 Al4 58.17(4) . 5
Cl1 Al2 Al5 103.08(7) . .
Si1 Al2 Al5 77.52(4) . .
Al1 Al2 Al5 58.80(3) . .
Al3 Al2 Al5 132.14(5) 6 .
Al3 Al2 Al5 58.28(3) . .
Al4 Al2 Al5 114.97(3) 5 .
Cl1 Al2 Al5 103.08(7) . 6
Si1 Al2 Al5 77.52(4) . 6
Al1 Al2 Al5 58.80(3) . 6
Al3 Al2 Al5 58.28(3) 6 6
Al3 Al2 Al5 132.14(5) . 6
Al4 Al2 Al5 114.97(3) 5 6
Al5 Al2 Al5 116.37(7) . 6
Si1 Al3 Al5 79.52(3) . 2
Si1 Al3 Al4 79.32(4) . 5
Al5 Al3 Al4 115.66(5) 2 5
Si1 Al3 Al5 79.35(4) . .
Al5 Al3 Al5 114.24(5) 2 .
Al4 Al3 Al5 120.16(5) 5 .
Si1 Al3 Al2 55.41(3) . .
Al5 Al3 Al2 134.92(5) 2 .
Al4 Al3 Al2 60.92(4) 5 .
Al5 Al3 Al2 60.88(4) . .
Si1 Al3 Al1 54.59(3) . 5
Al5 Al3 Al1 59.11(4) 2 5
Al4 Al3 Al1 59.06(4) 5 5
Al5 Al3 Al1 133.84(5) . 5
Al2 Al3 Al1 91.18(4) . 5
Si1 Al3 Al3 54.22(2) . 2
Al5 Al3 Al3 58.69(4) 2 2
Al4 Al3 Al3 133.50(3) 5 2
Al5 Al3 Al3 58.41(4) . 2
Al2 Al3 Al3 90.35(4) . 2
Al1 Al3 Al3 88.49(4) 5 2
C22 Al4 C22 60.0(9) . 6
C22 Al4 C23 36.8(4) . .
C22 Al4 C23 60.7(5) 6 .
C22 Al4 C23 60.7(5) . 6
C22 Al4 C23 36.8(4) 6 6
C23 Al4 C23 36.3(4) . 6
C13 Al4 C13 36.0(3) . 6
C13 Al4 C12 36.1(2) . .
C13 Al4 C12 60.1(4) 6 .
C13 Al4 C12 60.1(4) . 6
C13 Al4 C12 36.1(2) 6 6
C12 Al4 C12 60.1(6) . 6
C13 Al4 C11 59.4(5) . .
C13 Al4 C11 59.4(5) 6 .
C12 Al4 C11 35.6(2) . .
C12 Al4 C11 35.6(2) 6 .
C22 Al4 C21 35.4(3) . .
C22 Al4 C21 35.4(3) 6 .
C23 Al4 C21 59.9(8) . .
C23 Al4 C21 59.9(8) 6 .
C22 Al4 Al3 159.2(4) . 2
C22 Al4 Al3 102.1(5) 6 2
C23 Al4 Al3 146.5(2) . 2
C23 Al4 Al3 112.4(3) 6 2
C13 Al4 Al3 145.2(2) . 2
C13 Al4 Al3 112.0(2) 6 2
C12 Al4 Al3 160.7(2) . 2
C12 Al4 Al3 102.6(3) 6 2
C11 Al4 Al3 125.2(2) . 2
C21 Al4 Al3 123.8(4) . 2
C22 Al4 Al3 102.1(5) . 5
C22 Al4 Al3 159.2(4) 6 5
C23 Al4 Al3 112.4(3) . 5
C23 Al4 Al3 146.5(2) 6 5
C13 Al4 Al3 112.0(2) . 5
C13 Al4 Al3 145.2(2) 6 5
C12 Al4 Al3 102.6(3) . 5
C12 Al4 Al3 160.7(2) 6 5
C11 Al4 Al3 125.2(2) . 5
C21 Al4 Al3 123.8(4) . 5
Al3 Al4 Al3 92.83(6) 2 5
C1 Al5 C5 36.96(14) . .
C1 Al5 C2 36.19(15) . .
C5 Al5 C2 60.45(15) . .
C1 Al5 C4 60.59(14) . .
C5 Al5 C4 35.96(15) . .
C2 Al5 C4 59.8(2) . .
C1 Al5 C3 60.43(14) . .
C5 Al5 C3 59.8(2) . .
C2 Al5 C3 36.2(2) . .
C4 Al5 C3 35.4(2) . .
C1 Al5 Al3 152.47(12) . 2
C5 Al5 Al3 151.49(12) . 2
C2 Al5 Al3 116.69(11) . 2
C4 Al5 Al3 116.05(11) . 2
C3 Al5 Al3 100.22(11) . 2
C1 Al5 Al3 143.52(12) . .
C5 Al5 Al3 109.79(11) . .
C2 Al5 Al3 160.66(12) . .
C4 Al5 Al3 102.09(11) . .
C3 Al5 Al3 124.92(12) . .
Al3 Al5 Al3 62.90(5) 2 .
C1 Al5 Al1 111.60(11) . .
C5 Al5 Al1 145.18(12) . .
C2 Al5 Al1 104.02(12) . .
C4 Al5 Al1 162.26(13) . .
C3 Al5 Al1 127.16(14) . .
Al3 Al5 Al1 62.57(4) 2 .
Al3 Al5 Al1 92.82(4) . .
C1 Al5 Al2 107.50(11) . .
C5 Al5 Al2 107.56(11) . .
C2 Al5 Al2 136.32(12) . .
C4 Al5 Al2 135.92(13) . .
C3 Al5 Al2 166.83(11) . .
Al3 Al5 Al2 92.92(4) 2 .
Al3 Al5 Al2 60.85(4) . .
Al1 Al5 Al2 60.31(4) . .
C2 C1 C5 107.0(3) . .
C2 C1 C6 127.2(4) . .
C5 C1 C6 125.8(4) . .
C2 C1 Al5 72.5(2) . .
C5 C1 Al5 71.7(2) . .
C6 C1 Al5 122.6(3) . .
C1 C2 C3 108.5(4) . .
C1 C2 C7 125.3(4) . .
C3 C2 C7 126.2(4) . .
C1 C2 Al5 71.3(2) . .
C3 C2 Al5 73.0(2) . .
C7 C2 Al5 123.1(3) . .
C4 C3 C2 107.9(4) . .
C4 C3 C8 126.2(5) . .
C2 C3 C8 125.9(5) . .
C4 C3 Al5 71.8(2) . .
C2 C3 Al5 70.9(2) . .
C8 C3 Al5 122.4(3) . .
C3 C4 C5 108.8(4) . .
C3 C4 C9 126.3(4) . .
C5 C4 C9 124.9(5) . .
C3 C4 Al5 72.8(2) . .
C5 C4 Al5 71.0(2) . .
C9 C4 Al5 121.3(3) . .
C4 C5 C1 107.9(4) . .
C4 C5 C10 125.9(4) . .
C1 C5 C10 126.2(4) . .
C4 C5 Al5 73.1(2) . .
C1 C5 Al5 71.4(2) . .
C10 C5 Al5 122.4(3) . .
C12 C11 C12 108.2(16) 6 .
C12 C11 C16 125.9(8) 6 .
C12 C11 C16 125.9(8) . .
C12 C11 Al4 70.5(9) 6 .
C12 C11 Al4 70.5(9) . .
C16 C11 Al4 122.8(8) . .
C11 C12 C13 107.6(13) . .
C11 C12 C17 123.4(12) . .
C13 C12 C17 128.9(10) . .
C11 C12 Al4 73.8(8) . .
C13 C12 Al4 71.7(8) . .
C17 C12 Al4 122.4(8) . .
C13 C13 C12 108.2(5) 6 .
C13 C13 C18 129.8(7) 6 .
C12 C13 C18 122.0(8) . .
C13 C13 Al4 72.0(2) 6 .
C12 C13 Al4 72.3(7) . .
C18 C13 Al4 120.2(10) . .
C22 C21 C22 103.1(27) 6 .
C22 C21 C26 127.7(13) 6 .
C22 C21 C26 127.7(13) . .
C22 C21 Al4 65.1(21) 6 .
C22 C21 Al4 65.1(21) . .
C26 C21 Al4 122.2(20) . .
C21 C22 C23 111.1(20) . .
C21 C22 C27 129.0(23) . .
C23 C22 C27 118.1(23) . .
C21 C22 Al4 79.5(23) . .
C23 C22 Al4 73.7(14) . .
C27 C22 Al4 125.7(16) . .
C23 C23 C22 106.4(9) 6 .
C23 C23 C28 124.5(15) 6 .
C22 C23 C28 129.2(17) . .
C23 C23 Al4 71.8(2) 6 .
C22 C23 Al4 69.5(15) . .
C28 C23 Al4 122.6(15) . .
C33 C31 C34 69.5(10) 5_565 5_565
C33 C31 C32 65.3(8) 5_565 5_565
C34 C31 C32 134.8(12) 5_565 5_565
C33 C31 C32 175.9(16) 5_565 .
C34 C31 C32 114.6(13) 5_565 .
C32 C31 C32 110.6(13) 5_565 .
C33 C31 C37 57.1(17) 5_565 .
C34 C31 C37 12.4(15) 5_565 .
C32 C31 C37 122.4(17) 5_565 .
C32 C31 C37 127.0(17) . .
C33 C31 C35 128.7(14) 5_565 5_565
C34 C31 C35 59.1(9) 5_565 5_565
C32 C31 C35 166.0(13) 5_565 5_565
C32 C31 C35 55.4(6) . 5_565
C37 C31 C35 71.6(15) . 5_565
C33 C31 C31 122.0(13) 5_565 5_565
C34 C31 C31 168.4(13) 5_565 5_565
C32 C31 C31 56.7(8) 5_565 5_565
C32 C31 C31 53.9(7) . 5_565
C37 C31 C31 179.1(17) . 5_565
C35 C31 C31 109.3(10) 5_565 5_565
C33 C32 C31 117.4(15) . .
C32 C33 C34 127.7(18) . .
C33 C34 C35 117.5(21) . .
C32 C35 C34 112.6(16) 5_565 .
C32 C35 C36 127.1(15) 5_565 .
C34 C35 C36 120.3(19) . .
C32 C35 C31 59.8(7) 5_565 5_565
C34 C35 C31 52.8(13) . 5_565
C36 C35 C31 173.1(15) . 5_565
C32 C35 C37 112.5(11) 5_565 5_565
C34 C35 C37 0.1(13) . 5_565
C36 C35 C37 120.4(15) . 5_565
C31 C35 C37 52.7(8) 5_565 5_565
C42 C41 C42 120.7(18) . 6
C43 C42 C41 120.3(13) . .
C43 C43 C44 64.3(4) 2_556 .
C43 C43 C42 156.1(14) 2_556 .
C44 C43 C42 112.7(10) . .
C43 C43 C45 66.0(5) 2_556 .
C44 C43 C45 130.2(8) . .
C42 C43 C45 112.6(10) . .
C43 C44 C43 128.5(9) 6 .

loop_
_geom_bond_atom_site_label_1
_geom_bond_atom_site_label_2
_geom_bond_distance
_geom_bond_site_symmetry_2
Si1 Al3 2.4902(10) 2
Si1 Al3 2.4902(10) 5
Si1 Al3 2.4902(10) .
Si1 Al3 2.4902(10) 6
Si1 Al1 2.5017(13) .
Si1 Al1 2.5017(13) 5
Si1 Al2 2.5142(14) .
Si1 Al2 2.5142(14) 5
Al1 Cl2 2.330(10) .
Al1 Al4 2.809(2) .
Al1 Al5 2.8095(13) 6
Al1 Al5 2.8095(13) .
Al1 Al2 2.853(2) .
Al1 Al3 2.9057(14) 2
Al1 Al3 2.9057(14) 5
Al2 Cl1 2.184(4) .
Al2 Al3 2.8691(13) 6
Al2 Al3 2.8692(13) .
Al2 Al4 2.869(2) 5
Al2 Al5 2.8699(13) .
Al2 Al5 2.8699(13) 6
Al3 Al5 2.7858(15) 2
Al3 Al4 2.7893(14) 5
Al3 Al5 2.7945(14) .
Al3 Al1 2.9057(14) 5
Al3 Al3 2.912(2) 2
Al4 C22 2.22(3) .
Al4 C22 2.22(3) 6
Al4 C23 2.27(2) .
Al4 C23 2.27(2) 6
Al4 C13 2.290(15) .
Al4 C13 2.290(15) 6
Al4 C12 2.298(13) .
Al4 C12 2.298(13) 6
Al4 C11 2.342(11) .
Al4 C21 2.40(3) .
Al4 Al3 2.7892(14) 2
Al4 Al3 2.7893(14) 5
Al5 C1 2.266(3) .
Al5 C5 2.270(3) .
Al5 C2 2.282(3) .
Al5 C4 2.298(4) .
Al5 C3 2.310(4) .
Al5 Al3 2.7859(15) 2
C1 C2 1.413(6) .
C1 C5 1.438(6) .
C1 C6 1.499(6) .
C2 C3 1.426(6) .
C2 C7 1.501(6) .
C3 C4 1.399(7) .
C3 C8 1.499(6) .
C4 C5 1.411(6) .
C4 C9 1.516(6) .
C5 C10 1.495(6) .
C11 C12 1.421(6) 6
C11 C12 1.421(6) .
C11 C16 1.52(2) .
C12 C13 1.421(7) .
C12 C17 1.52(2) .
C13 C13 1.414(10) 6
C13 C18 1.485(14) .
C21 C22 1.416(7) 6
C21 C22 1.416(7) .
C21 C26 1.45(3) .
C22 C23 1.418(7) .
C22 C27 1.60(3) .
C23 C23 1.418(10) 6
C23 C28 1.49(2) .
C31 C33 1.12(2) 5_565
C31 C34 1.29(3) 5_565
C31 C32 1.385(10) 5_565
C31 C32 1.433(9) .
C31 C37 1.44(3) .
C31 C35 1.50(2) 5_565
C31 C31 1.60(3) 5_565
C32 C33 1.370(10) .
C33 C34 1.381(10) .
C34 C35 1.389(10) .
C35 C32 1.365(9) 5_565
C35 C36 1.46(2) .
C35 C31 1.50(2) 5_565
C35 C37 1.72(4) 5_565
C41 C42 1.38(2) .
C41 C42 1.38(2) 6
C42 C43 1.36(2) .
C43 C43 1.17(2) 2_556
C43 C44 1.348(12) .
C43 C45 1.438(15) .
C44 C43 1.348(12) 6
